data_4023466
loop_
_publ_author_name
'Marek J. Potrzebowski'
'Wojciech M. Potrzebowski'
'Agata Jeziorna'
'Wlodzimierz Ciesielski'
'Jaros\/law Gajda'
'Grzegorz D. Bujacz'
'Maksymilian Chruszcz'
'Wladek Minor'

_publ_section_title
;
 Synthesis and Solid-State Study of Supramolecular Host-Guest
 Assemblies: Bis[6-O,6-O'-(1,2:3,4-diisopropylidene-\a-D-
 galactopyranosyl)thiophosphoryl] Dichalcogenides
;
_journal_name_full 'Journal of Organic Chemistry'
_journal_page_first 4388
_journal_page_last 4397
_journal_paper_doi 10.1021/jo8002997
_journal_volume 73
_journal_year 2008
_chemical_absolute_configuration ad
_chemical_formula_moiety 'C48 H76 O24 P2 S2.77 Se1.23, C3 H8 O'
_chemical_formula_sum 'C52.2 H86.87 O25.4 P2 S2.77 Se1.23'
_chemical_formula_weight 1368.95
_space_group_IT_number 145
_symmetry_cell_setting trigonal
_symmetry_Int_Tables_number 145
_symmetry_space_group_name_Hall 'P 32'
_symmetry_space_group_name_H-M 'P 32'
_atom_sites_solution_hydrogens geom
_atom_sites_solution_primary direct
_atom_sites_solution_secondary difmap
_audit_conform_dict_location ftp://ftp.iucr.ac.uk/pub/cif_core.dic
_audit_conform_dict_name cif_core.dic
_audit_conform_dict_version 2.3
_audit_creation_date 2005-07-22
_audit_creation_method 'HKL2000-CIF automatic completion and interactive editing'
_cell_angle_alpha 90.00
_cell_angle_beta 90.00
_cell_angle_gamma 120.00
_cell_formula_units_Z 3
_cell_length_a 11.745(1)
_cell_length_b 11.745(1)
_cell_length_c 42.937(1)
_cell_measurement_reflns_used 59355
_cell_measurement_temperature 103(1)
_cell_measurement_theta_max 31.5
_cell_measurement_theta_min 2.8
_cell_volume 5129.4
_computing_cell_refinement 'HKL-2000 (Otwinowski & Minor, 1997)'
_computing_data_collection 'HKL-2000 (Otwinowski & Minor, 1997)'
_computing_data_reduction 'HKL-2000 (Otwinowski & Minor, 1997)'
_computing_molecular_graphics 'HKL2000 (Otwinowski & Minor, 1997)'
_computing_publication_material 'HKL2000 (Otwinowski & Minor, 1997)'
_computing_structure_refinement 'SHELXL-97 (Sheldrick, 1997)'
_computing_structure_solution 'HKL-2000 (Otwinowski & Minor, 1997)'
_diffrn_ambient_temperature 103(1)
_diffrn_detector_area_resol_mean 10.00
_diffrn_detector_type RAXIS3S
_diffrn_measured_fraction_theta_full 0.960
_diffrn_measured_fraction_theta_max 0.960
_diffrn_measurement_device 'four-circle diffractometer'
_diffrn_measurement_device_type 'RIGAKU R-AXIS RAPID'
_diffrn_measurement_method
;
 '\w scan with \c offset
;
_diffrn_radiation_monochromator graphite
_diffrn_radiation_polarisn_ratio -0.03
_diffrn_radiation_probe x-ray
_diffrn_radiation_source 'fine-focus sealed tube'
_diffrn_radiation_type 'Mo K\a'
_diffrn_radiation_wavelength 0.71074
_diffrn_radiation_wavelength_id 1
_diffrn_radiation_wavelength_wt 1.0
_diffrn_radiation_xray_symbol K-L~2,3~
_diffrn_reflns_av_R_equivalents 0.0000
_diffrn_reflns_av_sigmaI/netI 0.0470
_diffrn_reflns_limit_h_max 17
_diffrn_reflns_limit_h_min -17
_diffrn_reflns_limit_k_max 14
_diffrn_reflns_limit_k_min -14
_diffrn_reflns_limit_l_max 62
_diffrn_reflns_limit_l_min -61
_diffrn_reflns_number 59355
_diffrn_reflns_reduction_process
;
 data merged using denzo and scalepack by evaluating a new profile for each
 reflection based on spots lying within a pre-specified radius
;
_diffrn_reflns_theta_full 31.50
_diffrn_reflns_theta_max 31.5
_diffrn_reflns_theta_min 2.8
_diffrn_scale_group_code sg1
_diffrn_source_type RAXIS3S
_diffrn_standards_decay_% 0
_exptl_absorpt_coefficient_mu 0.878
_exptl_absorpt_correction_T_max 0.88
_exptl_absorpt_correction_T_min 0.84
_exptl_absorpt_correction_type multi-scan
_exptl_absorpt_process_details '(Otwinowski et al., 2003)'
_exptl_crystal_colour yellow
_exptl_crystal_density_diffrn 1.330
_exptl_crystal_density_method 'not measured'
_exptl_crystal_description block
_exptl_crystal_F_000 2158
_exptl_crystal_id crystal1
_exptl_crystal_size_max 0.21
_exptl_crystal_size_mid 0.17
_exptl_crystal_size_min 0.15
_exptl_crystals_number 1
_refine_diff_density_max 0.920
_refine_diff_density_min -0.466
_refine_diff_density_rms 0.071
_refine_ls_abs_structure_details 'Flack H D (1983), Acta Cryst. A39, 876-881'
_refine_ls_abs_structure_Flack -0.001(6)
_refine_ls_extinction_method none
_refine_ls_goodness_of_fit_ref 1.046
_refine_ls_hydrogen_treatment constr
_refine_ls_matrix_type full
_refine_ls_number_parameters 779
_refine_ls_number_reflns 19989
_refine_ls_number_restraints 1
_refine_ls_restrained_S_all 1.046
_refine_ls_R_factor_all 0.0648
_refine_ls_R_factor_gt 0.0445
_refine_ls_shift/su_max 0.002
_refine_ls_shift/su_mean 0.000
_refine_ls_structure_factor_coef Fsqd
_refine_ls_weighting_details 'calc w=1/[\s^2^(Fo^2^)+(0.0525P)^2^+2.7847P] where P=(Fo^2^+2Fc^2^)/3'
_refine_ls_weighting_scheme calc
_refine_ls_wR_factor_gt 0.1008
_refine_ls_wR_factor_ref 0.1136
_reflns_number_gt 16341
_reflns_number_total 19989
_reflns_observed_criterion >-3sigma(I)
_reflns_scale_group_code SG1
_reflns_threshold_expression >2sigma(I)
_cod_data_source_file jo8002997-File004.cif
_cod_data_source_block sm
_cod_original_sg_symbol_Hall P32
_cod_original_formula_sum 'C52.20 H86.87 O25.40 P2 S2.77 Se1.23'
_cod_database_code 4023466

loop_
_symmetry_equiv_pos_as_xyz
'x, y, z'
'-y, x-y, z+2/3'
'-x+y, -x, z+1/3'

loop_
_atom_site_label
_atom_site_type_symbol
_atom_site_fract_x
_atom_site_fract_y
_atom_site_fract_z
_atom_site_U_iso_or_equiv
_atom_site_adp_type
_atom_site_occupancy
_atom_site_symmetry_multiplicity
_atom_site_calc_flag
_atom_site_refinement_flags
_atom_site_disorder_assembly
_atom_site_disorder_group
Se1 Se 0.83383(4) 0.31933(4) 0.680439(11) 0.03250(15) Uani 0.626(3) 1 d P A 2
S1A S 0.83383(4) 0.31933(4) 0.680439(11) 0.03250(15) Uani 0.374(3) 1 d P A 3
Se2 Se 1.01252(4) 0.32389(4) 0.701605(10) 0.02891(14) Uani 0.605(3) 1 d P B 4
S2A S 1.01252(4) 0.32389(4) 0.701605(10) 0.02891(14) Uani 0.395(3) 1 d P B 5
P1 P 0.93551(6) 0.15349(7) 0.732774(18) 0.02005(14) Uani 1 1 d . . .
S1 S 1.07641(8) 0.19148(9) 0.76105(2) 0.03467(18) Uani 1 1 d . B .
P2 P 0.75121(7) 0.15107(7) 0.64891(2) 0.02427(15) Uani 1 1 d . . .
S2 S 0.64748(10) 0.18495(12) 0.62010(3) 0.0513(3) Uani 1 1 d . A .
O6A O 0.87868(18) 0.02319(18) 0.71309(5) 0.0222(4) Uani 1 1 d . B .
O6B O 0.86657(19) 0.13145(19) 0.63615(5) 0.0249(4) Uani 1 1 d . A .
O2C O 0.4988(2) -0.3717(2) 0.73783(6) 0.0278(5) Uani 1 1 d . . .
O6C O 0.68001(18) 0.02023(19) 0.66837(5) 0.0241(4) Uani 1 1 d . A .
O2A O 0.6769(2) -0.3594(2) 0.64102(6) 0.0277(4) Uani 1 1 d . . .
O1C O 0.39506(19) -0.1852(2) 0.71497(6) 0.0282(5) Uani 1 1 d . . .
O1B O 1.1157(2) 0.28556(19) 0.57743(5) 0.0262(4) Uani 1 1 d . . .
O4A O 0.8862(2) -0.2377(2) 0.72949(6) 0.0297(5) Uani 1 1 d . . .
O1D O 0.6842(2) 0.2388(2) 0.81071(6) 0.0309(5) Uani 1 1 d . . .
O4D O 0.5356(2) 0.1427(2) 0.75231(6) 0.0314(5) Uani 1 1 d . . .
O4C O 0.4171(2) -0.2383(2) 0.64998(6) 0.0351(5) Uani 1 1 d . A .
O1A O 0.96338(19) -0.1724(2) 0.66427(6) 0.0287(5) Uani 1 1 d . . .
O4B O 1.1547(2) 0.1598(2) 0.63273(6) 0.0308(5) Uani 1 1 d . A .
C2C C 0.3808(3) -0.4015(3) 0.72132(8) 0.0278(6) Uani 1 1 d . . .
H16 H 0.3103 -0.4902 0.7267 0.033 Uiso 1 1 calc R . .
O3B O 1.2892(2) 0.1570(3) 0.59582(6) 0.0351(5) Uani 1 1 d . A .
O1'C O 0.4084(2) -0.2657(2) 0.76335(6) 0.0316(5) Uani 1 1 d . . .
O3A O 0.8284(2) -0.4312(2) 0.70571(6) 0.0331(5) Uani 1 1 d . . .
C4A C 0.8000(3) -0.2470(3) 0.70521(8) 0.0247(6) Uani 1 1 d . . .
H20 H 0.7276 -0.2374 0.7135 0.030 Uiso 1 1 calc R . .
C4D C 0.5527(3) 0.0626(3) 0.77456(8) 0.0264(6) Uani 1 1 d . . .
H21 H 0.5462 -0.0154 0.7646 0.032 Uiso 1 1 calc R . .
C5D C 0.6857(3) 0.1433(3) 0.79032(7) 0.0243(6) Uani 1 1 d . B .
H22 H 0.7069 0.0850 0.8022 0.029 Uiso 1 1 calc R . .
O2B O 1.0387(3) 0.0306(2) 0.53646(6) 0.0422(6) Uani 1 1 d . A .
C6C C 0.5601(3) -0.0139(3) 0.68539(7) 0.0228(5) Uani 1 1 d . . .
H24A H 0.4933 -0.0173 0.6715 0.027 Uiso 1 1 calc R A .
H24B H 0.5769 0.0499 0.7017 0.027 Uiso 1 1 calc R . .
O3C O 0.2840(2) -0.4381(2) 0.67182(6) 0.0334(5) Uani 1 1 d . . .
O1'A O 0.8728(2) -0.2533(2) 0.61532(6) 0.0340(5) Uani 1 1 d . . .
O3D O 0.3882(2) 0.1074(3) 0.79041(6) 0.0361(5) Uani 1 1 d . . .
C5B C 1.0153(3) 0.1747(3) 0.59373(7) 0.0224(5) Uani 1 1 d . A .
H28 H 0.9427 0.1210 0.5795 0.027 Uiso 1 1 calc R . .
C6B C 0.9697(3) 0.2359(3) 0.61808(8) 0.0261(6) Uani 1 1 d . . .
H29A H 1.0425 0.2931 0.6315 0.031 Uiso 1 1 calc R A .
H29B H 0.9368 0.2880 0.6081 0.031 Uiso 1 1 calc R . .
C10D C 0.4124(3) 0.1379(3) 0.75833(8) 0.0301(6) Uani 1 1 d . . .
O1'B O 1.0635(2) 0.2312(2) 0.52578(6) 0.0355(5) Uani 1 1 d . A .
O2D O 0.5190(2) -0.0450(3) 0.84129(7) 0.0481(7) Uani 1 1 d . . .
C5C C 0.5168(2) -0.1481(3) 0.69922(7) 0.0225(5) Uani 1 1 d . A .
H33 H 0.5825 -0.1425 0.7141 0.027 Uiso 1 1 calc R . .
C1C C 0.3483(3) -0.2992(3) 0.73378(8) 0.0285(6) Uani 1 1 d . . .
H34 H 0.2529 -0.3398 0.7362 0.034 Uiso 1 1 calc R . .
O1'D O 0.6768(2) 0.1520(3) 0.85960(6) 0.0445(6) Uani 1 1 d . . .
C10C C 0.3035(3) -0.3630(3) 0.64416(8) 0.0316(7) Uani 1 1 d . . .
C8C C 0.6211(4) -0.2262(4) 0.77971(10) 0.0383(8) Uani 1 1 d . . .
H38A H 0.6136 -0.1965 0.8000 0.057 Uiso 1 1 calc R . .
H38B H 0.6589 -0.1530 0.7656 0.057 Uiso 1 1 calc R . .
H38C H 0.6764 -0.2646 0.7808 0.057 Uiso 1 1 calc R . .
C10A C 0.8732(3) -0.3641(3) 0.73476(8) 0.0295(6) Uani 1 1 d . . .
C4B C 1.0701(3) 0.0921(3) 0.60736(8) 0.0262(6) Uani 1 1 d . . .
H40 H 0.9986 0.0060 0.6140 0.031 Uiso 1 1 calc R A .
C3C C 0.4073(3) -0.3919(3) 0.68663(8) 0.0272(6) Uani 1 1 d . A .
H41 H 0.4460 -0.4458 0.6807 0.033 Uiso 1 1 calc R . .
C3B C 1.1609(3) 0.0761(3) 0.58341(8) 0.0317(7) Uani 1 1 d . A .
H42 H 1.1402 -0.0157 0.5827 0.038 Uiso 1 1 calc R . .
C4C C 0.4924(3) -0.2498(3) 0.67452(8) 0.0243(6) Uani 1 1 d . . .
H43 H 0.5762 -0.2367 0.6664 0.029 Uiso 1 1 calc R A .
C10B C 1.2748(3) 0.1577(3) 0.62863(8) 0.0316(7) Uani 1 1 d . . .
C1A C 0.9003(3) -0.2843(3) 0.64515(9) 0.0309(7) Uani 1 1 d . . .
H45 H 0.9573 -0.3227 0.6429 0.037 Uiso 1 1 calc R . .
C6A C 0.9658(2) -0.0073(3) 0.69553(7) 0.0228(5) Uani 1 1 d . . .
H46A H 1.0299 -0.0105 0.7092 0.027 Uiso 1 1 calc R B .
H46B H 1.0120 0.0586 0.6796 0.027 Uiso 1 1 calc R . .
C3D C 0.4392(3) 0.0231(4) 0.79818(9) 0.0351(7) Uani 1 1 d . . .
H47 H 0.3716 -0.0692 0.7952 0.042 Uiso 1 1 calc R . .
C5A C 0.8776(3) -0.1408(3) 0.68087(7) 0.0220(5) Uani 1 1 d . B .
H48 H 0.8166 -0.1348 0.6663 0.026 Uiso 1 1 calc R . .
C3A C 0.7477(3) -0.3869(3) 0.69162(8) 0.0278(6) Uani 1 1 d . . .
H49 H 0.6554 -0.4443 0.6974 0.033 Uiso 1 1 calc R . .
C7C C 0.4859(3) -0.3281(3) 0.76818(8) 0.0313(7) Uani 1 1 d . . .
C1B C 1.1552(3) 0.2533(3) 0.54951(8) 0.0299(6) Uani 1 1 d . A .
H51 H 1.2418 0.3256 0.5434 0.036 Uiso 1 1 calc R . .
C2A C 0.7652(3) -0.3904(3) 0.65677(9) 0.0300(7) Uani 1 1 d . . .
H52 H 0.7486 -0.4776 0.6504 0.036 Uiso 1 1 calc R . .
C9A C 0.6866(4) -0.4292(4) 0.58825(10) 0.0454(9) Uani 1 1 d . . .
H53A H 0.7250 -0.3974 0.5681 0.068 Uiso 1 1 calc R . .
H53B H 0.5925 -0.4739 0.5866 0.068 Uiso 1 1 calc R . .
H53C H 0.7133 -0.4889 0.5960 0.068 Uiso 1 1 calc R . .
C2B C 1.1597(4) 0.1247(4) 0.55103(9) 0.0387(8) Uani 1 1 d . . .
H54 H 1.2348 0.1335 0.5391 0.046 Uiso 1 1 calc R A .
C7B C 1.0139(4) 0.1010(3) 0.51282(9) 0.0365(7) Uani 1 1 d . . .
C12C C 0.3283(3) -0.4263(3) 0.61628(10) 0.0391(8) Uani 1 1 d . . .
H56A H 0.2517 -0.5101 0.6123 0.059 Uiso 1 1 calc R . .
H56B H 0.4019 -0.4383 0.6204 0.059 Uiso 1 1 calc R . .
H56C H 0.3469 -0.3707 0.5984 0.059 Uiso 1 1 calc R . .
C9C C 0.4158(4) -0.4424(4) 0.79024(10) 0.0453(9) Uani 1 1 d . . .
H57A H 0.4087 -0.4106 0.8103 0.068 Uiso 1 1 calc R . .
H57B H 0.4647 -0.4876 0.7921 0.068 Uiso 1 1 calc R . .
H57C H 0.3295 -0.5018 0.7824 0.068 Uiso 1 1 calc R . .
C11A C 0.7731(3) -0.4356(3) 0.76031(10) 0.0366(8) Uani 1 1 d . . .
H58A H 0.8052 -0.3889 0.7796 0.055 Uiso 1 1 calc R . .
H58B H 0.7593 -0.5229 0.7625 0.055 Uiso 1 1 calc R . .
H58C H 0.6916 -0.4402 0.7550 0.055 Uiso 1 1 calc R . .
C7A C 0.7326(3) -0.3137(3) 0.61063(9) 0.0331(7) Uani 1 1 d . . .
C12B C 1.2646(4) 0.0346(4) 0.64290(10) 0.0419(9) Uani 1 1 d . A .
H61A H 1.2544 0.0362 0.6651 0.063 Uiso 1 1 calc R . .
H61B H 1.3430 0.0315 0.6383 0.063 Uiso 1 1 calc R . .
H61C H 1.1898 -0.0416 0.6343 0.063 Uiso 1 1 calc R . .
C2D C 0.4817(3) 0.0480(4) 0.83147(9) 0.0427(9) Uani 1 1 d . . .
H62 H 0.4094 0.0398 0.8445 0.051 Uiso 1 1 calc R . .
C1D C 0.6058(3) 0.1814(4) 0.83748(9) 0.0401(8) Uani 1 1 d . . .
H63 H 0.5811 0.2425 0.8466 0.048 Uiso 1 1 calc R . .
C11D C 0.3040(3) 0.0318(4) 0.73860(10) 0.0378(8) Uani 1 1 d . . .
H64A H 0.3223 0.0543 0.7170 0.057 Uiso 1 1 calc R . .
H64B H 0.2214 0.0247 0.7440 0.057 Uiso 1 1 calc R . .
H64C H 0.2999 -0.0508 0.7424 0.057 Uiso 1 1 calc R . .
C12A C 1.0069(3) -0.3465(3) 0.74124(10) 0.0389(8) Uani 1 1 d . . .
H65A H 1.0387 -0.3021 0.7608 0.058 Uiso 1 1 calc R . .
H65B H 1.0663 -0.2951 0.7249 0.058 Uiso 1 1 calc R . .
H65C H 1.0008 -0.4310 0.7421 0.058 Uiso 1 1 calc R . .
C8B C 0.8689(4) 0.0378(3) 0.50832(9) 0.0418(8) Uani 1 1 d . A .
H66A H 0.8360 -0.0482 0.4995 0.063 Uiso 1 1 calc R . .
H66B H 0.8500 0.0905 0.4945 0.063 Uiso 1 1 calc R . .
H66C H 0.8273 0.0303 0.5281 0.063 Uiso 1 1 calc R . .
C2L1 C 0.0293(5) -0.4879(5) 0.83651(13) 0.0562(11) Uani 1 1 d . . .
H67 H 0.0070 -0.4734 0.8576 0.067 Uiso 1 1 calc R . .
C7D C 0.6068(4) 0.0138(5) 0.86665(10) 0.0513(10) Uani 1 1 d . . .
C12D C 0.4322(4) 0.2731(4) 0.75278(13) 0.0513(11) Uani 1 1 d . . .
H69A H 0.4486 0.2943 0.7310 0.077 Uiso 1 1 calc R . .
H69B H 0.5060 0.3362 0.7647 0.077 Uiso 1 1 calc R . .
H69C H 0.3547 0.2751 0.7590 0.077 Uiso 1 1 calc R . .
C11C C 0.1869(4) -0.3438(4) 0.64027(11) 0.0437(9) Uani 1 1 d . . .
H70A H 0.1099 -0.4271 0.6361 0.065 Uiso 1 1 calc R . .
H70B H 0.2023 -0.2852 0.6232 0.065 Uiso 1 1 calc R . .
H70C H 0.1741 -0.3070 0.6590 0.065 Uiso 1 1 calc R . .
C8A C 0.7011(3) -0.2098(4) 0.59979(9) 0.0383(8) Uani 1 1 d . . .
H71A H 0.7388 -0.1786 0.5796 0.057 Uiso 1 1 calc R . .
H71B H 0.7370 -0.1378 0.6143 0.057 Uiso 1 1 calc R . .
H71C H 0.6074 -0.2471 0.5987 0.057 Uiso 1 1 calc R . .
O1L1 O -0.0742(4) -0.5073(4) 0.81654(10) 0.0797(11) Uani 1 1 d . . .
H25 H -0.1063 -0.5802 0.8085 0.120 Uiso 1 1 calc R . .
C3L1 C 0.1532(5) -0.3645(4) 0.82652(12) 0.0567(11) Uani 1 1 d . . .
H74A H 0.1369 -0.2921 0.8259 0.085 Uiso 1 1 calc R . .
H74B H 0.1789 -0.3774 0.8062 0.085 Uiso 1 1 calc R . .
H74C H 0.2223 -0.3456 0.8411 0.085 Uiso 1 1 calc R . .
C1L1 C 0.0474(5) -0.6056(5) 0.83753(14) 0.0624(12) Uani 1 1 d . . .
H77A H -0.0334 -0.6815 0.8438 0.094 Uiso 1 1 calc R . .
H77B H 0.1153 -0.5903 0.8522 0.094 Uiso 1 1 calc R . .
H77C H 0.0720 -0.6204 0.8172 0.094 Uiso 1 1 calc R . .
C8D C 0.7045(5) -0.0333(5) 0.86723(13) 0.0644(14) Uani 1 1 d . . .
H10A H 0.7639 0.0068 0.8844 0.097 Uiso 1 1 calc R . .
H10B H 0.7531 -0.0098 0.8481 0.097 Uiso 1 1 calc R . .
H10C H 0.6588 -0.1272 0.8696 0.097 Uiso 1 1 calc R . .
C11B C 1.3847(4) 0.2828(4) 0.64158(11) 0.0454(9) Uani 1 1 d . A .
H11A H 1.3756 0.2836 0.6638 0.068 Uiso 1 1 calc R . .
H11B H 1.3819 0.3563 0.6327 0.068 Uiso 1 1 calc R . .
H11C H 1.4672 0.2887 0.6366 0.068 Uiso 1 1 calc R . .
C9B C 1.0864(5) 0.1105(5) 0.48291(10) 0.0572(11) Uani 1 1 d . A .
H11D H 1.0537 0.0241 0.4744 0.086 Uiso 1 1 calc R . .
H11E H 1.1786 0.1492 0.4872 0.086 Uiso 1 1 calc R . .
H11F H 1.0728 0.1642 0.4682 0.086 Uiso 1 1 calc R . .
O6D O 0.79949(18) 0.12712(18) 0.74624(5) 0.0232(4) Uani 1 1 d . B .
C6D C 0.7956(3) 0.2226(3) 0.76688(8) 0.0266(6) Uani 1 1 d . . .
H11J H 0.7769 0.2823 0.7553 0.032 Uiso 1 1 calc R B .
H11K H 0.8791 0.2735 0.7775 0.032 Uiso 1 1 calc R . .
C9D C 0.5316(5) -0.0060(8) 0.89703(13) 0.090(2) Uani 1 1 d . . .
H11G H 0.5928 0.0344 0.9138 0.134 Uiso 1 1 calc R . .
H11H H 0.4773 -0.0983 0.9011 0.134 Uiso 1 1 calc R . .
H11I H 0.4774 0.0335 0.8953 0.134 Uiso 1 1 calc R . .
C3L2 C -0.2953(12) -0.5502(12) 0.8793(3) 0.058(3) Uani 0.402(8) 1 d P C 1
H11L H -0.2542 -0.5894 0.8676 0.086 Uiso 0.402(8) 1 calc PR C 1
H11M H -0.3659 -0.6166 0.8914 0.086 Uiso 0.402(8) 1 calc PR C 1
H11N H -0.2317 -0.4840 0.8929 0.086 Uiso 0.402(8) 1 calc PR C 1
C1L2 C -0.4083(14) -0.4332(14) 0.8703(4) 0.093(7) Uani 0.402(8) 1 d P C 1
H11O H -0.4413 -0.3996 0.8544 0.139 Uiso 0.402(8) 1 calc PR C 1
H11P H -0.3477 -0.3622 0.8833 0.139 Uiso 0.402(8) 1 calc PR C 1
H11Q H -0.4802 -0.4967 0.8827 0.139 Uiso 0.402(8) 1 calc PR C 1
O1L2 O -0.2295(10) -0.3951(8) 0.8392(2) 0.068(3) Uani 0.402(8) 1 d P C 1
H26 H -0.1974 -0.4354 0.8309 0.103 Uiso 0.402(8) 1 calc PR C 1
C2L2 C -0.3486(13) -0.4885(9) 0.8573(3) 0.067(4) Uani 0.402(8) 1 d P C 1
H117 H -0.4103 -0.5568 0.8431 0.080 Uiso 0.402(8) 1 calc PR C 1

loop_
_atom_site_aniso_label
_atom_site_aniso_U_11
_atom_site_aniso_U_22
_atom_site_aniso_U_33
_atom_site_aniso_U_23
_atom_site_aniso_U_13
_atom_site_aniso_U_12
Se1 0.0442(3) 0.0229(2) 0.0355(3) 0.00141(16) 0.00745(18) 0.02060(18)
S1A 0.0442(3) 0.0229(2) 0.0355(3) 0.00141(16) 0.00745(18) 0.02060(18)
Se2 0.0270(2) 0.0204(2) 0.0298(2) 0.00016(15) 0.00364(16) 0.00469(15)
S2A 0.0270(2) 0.0204(2) 0.0298(2) 0.00016(15) 0.00364(16) 0.00469(15)
P1 0.0156(3) 0.0205(3) 0.0244(4) -0.0025(3) 0.0007(3) 0.0093(2)
S1 0.0265(3) 0.0466(4) 0.0369(5) -0.0133(4) -0.0103(3) 0.0228(3)
P2 0.0218(3) 0.0270(3) 0.0290(4) 0.0043(3) 0.0026(3) 0.0159(3)
S2 0.0360(5) 0.0737(7) 0.0533(7) 0.0278(5) 0.0022(4) 0.0343(5)
O6A 0.0173(8) 0.0219(9) 0.0298(12) -0.0004(8) 0.0017(7) 0.0116(7)
O6B 0.0211(9) 0.0223(9) 0.0316(12) 0.0035(8) 0.0059(8) 0.0111(8)
O2C 0.0263(10) 0.0286(10) 0.0336(13) -0.0025(9) -0.0007(9) 0.0176(8)
O6C 0.0189(9) 0.0229(9) 0.0319(12) 0.0014(8) 0.0029(8) 0.0116(8)
O2A 0.0240(9) 0.0291(10) 0.0311(13) -0.0047(9) -0.0007(8) 0.0141(8)
O1C 0.0221(9) 0.0272(10) 0.0393(14) 0.0068(9) 0.0086(9) 0.0153(8)
O1B 0.0256(10) 0.0242(9) 0.0262(12) 0.0030(8) 0.0046(8) 0.0105(8)
O4A 0.0343(11) 0.0225(9) 0.0342(13) -0.0008(8) -0.0056(9) 0.0158(9)
O1D 0.0274(10) 0.0410(12) 0.0282(12) -0.0077(9) 0.0024(8) 0.0200(9)
O4D 0.0247(10) 0.0459(13) 0.0326(13) 0.0054(10) 0.0033(9) 0.0245(10)
O4C 0.0326(11) 0.0258(10) 0.0372(14) -0.0018(9) -0.0126(10) 0.0073(9)
O1A 0.0225(9) 0.0296(10) 0.0350(13) -0.0090(9) 0.0042(8) 0.0138(8)
O4B 0.0284(10) 0.0453(13) 0.0254(12) -0.0013(9) -0.0016(8) 0.0235(10)
C2C 0.0188(12) 0.0235(13) 0.0382(19) 0.0021(12) 0.0017(11) 0.0083(10)
O3B 0.0348(11) 0.0520(14) 0.0297(13) 0.0054(10) 0.0044(9) 0.0300(11)
O1'C 0.0361(11) 0.0351(11) 0.0337(13) 0.0021(9) 0.0054(9) 0.0254(10)
O3A 0.0350(11) 0.0256(10) 0.0469(15) -0.0055(9) -0.0058(10) 0.0214(9)
C4A 0.0234(13) 0.0188(12) 0.0342(17) 0.0008(11) 0.0022(11) 0.0123(10)
C4D 0.0198(12) 0.0330(14) 0.0275(16) -0.0001(12) 0.0008(11) 0.0140(11)
C5D 0.0209(12) 0.0291(13) 0.0257(15) -0.0042(11) 0.0013(10) 0.0148(11)
O2B 0.0710(18) 0.0390(13) 0.0279(14) -0.0073(10) -0.0127(12) 0.0359(13)
C6C 0.0176(11) 0.0260(13) 0.0268(16) 0.0014(11) 0.0032(10) 0.0124(10)
O3C 0.0203(9) 0.0279(10) 0.0429(15) 0.0001(9) -0.0049(9) 0.0054(8)
O1'A 0.0234(10) 0.0408(12) 0.0340(14) -0.0032(10) 0.0035(9) 0.0132(9)
O3D 0.0254(10) 0.0585(15) 0.0331(13) -0.0071(11) 0.0003(9) 0.0275(11)
C5B 0.0205(12) 0.0204(12) 0.0272(15) 0.0027(10) 0.0019(10) 0.0108(10)
C6B 0.0246(13) 0.0191(12) 0.0340(17) 0.0020(11) 0.0048(11) 0.0103(10)
C10D 0.0230(13) 0.0402(16) 0.0338(18) -0.0033(13) -0.0021(12) 0.0209(13)
O1'B 0.0476(13) 0.0298(11) 0.0289(13) 0.0014(9) -0.0072(10) 0.0192(10)
O2D 0.0293(12) 0.0627(17) 0.0401(17) 0.0151(13) -0.0039(11) 0.0138(12)
C5C 0.0158(11) 0.0235(12) 0.0302(16) -0.0009(11) 0.0028(10) 0.0114(10)
C1C 0.0205(12) 0.0286(14) 0.0373(19) 0.0077(12) 0.0079(12) 0.0130(11)
O1'D 0.0360(12) 0.0699(18) 0.0314(15) -0.0062(12) -0.0068(10) 0.0293(13)
C10C 0.0263(14) 0.0275(14) 0.0349(19) -0.0046(12) -0.0051(12) 0.0089(12)
C8C 0.0454(19) 0.0419(18) 0.038(2) -0.0089(15) -0.0090(15) 0.0295(16)
C10A 0.0314(14) 0.0231(13) 0.039(2) -0.0009(12) -0.0009(13) 0.0173(12)
C4B 0.0272(13) 0.0266(13) 0.0286(17) 0.0025(11) 0.0012(11) 0.0163(11)
C3C 0.0211(12) 0.0205(12) 0.0366(18) -0.0015(11) -0.0012(11) 0.0078(10)
C3B 0.0386(16) 0.0426(17) 0.0282(18) -0.0017(13) -0.0009(13) 0.0310(15)
C4C 0.0157(11) 0.0217(12) 0.0329(17) -0.0013(11) 0.0013(10) 0.0073(10)
C10B 0.0246(14) 0.0432(17) 0.0329(18) 0.0055(14) 0.0008(12) 0.0214(13)
C1A 0.0255(13) 0.0297(14) 0.040(2) -0.0088(13) 0.0036(12) 0.0161(12)
C6A 0.0169(11) 0.0210(12) 0.0314(16) -0.0022(11) 0.0034(10) 0.0102(10)
C3D 0.0193(13) 0.051(2) 0.036(2) 0.0044(15) 0.0029(12) 0.0183(13)
C5A 0.0193(11) 0.0234(12) 0.0247(15) -0.0039(10) 0.0016(10) 0.0116(10)
C3A 0.0237(13) 0.0213(12) 0.0416(19) -0.0035(12) -0.0033(12) 0.0136(11)
C7C 0.0356(16) 0.0340(15) 0.0314(19) 0.0013(13) 0.0007(13) 0.0228(13)
C1B 0.0291(14) 0.0344(15) 0.0263(17) 0.0022(12) 0.0034(12) 0.0158(13)
C2A 0.0279(14) 0.0205(12) 0.043(2) -0.0075(12) -0.0017(13) 0.0133(11)
C9A 0.0411(19) 0.051(2) 0.036(2) -0.0191(17) -0.0024(15) 0.0167(17)
C2B 0.0471(19) 0.054(2) 0.0310(19) -0.0019(15) 0.0026(15) 0.0376(18)
C7B 0.052(2) 0.0329(16) 0.0281(19) 0.0003(13) -0.0021(14) 0.0243(15)
C12C 0.0336(16) 0.0337(16) 0.043(2) -0.0105(14) -0.0005(15) 0.0112(14)
C9C 0.062(2) 0.048(2) 0.037(2) 0.0132(16) 0.0154(18) 0.0356(19)
C11A 0.0406(17) 0.0295(15) 0.048(2) 0.0061(14) 0.0064(15) 0.0233(14)
C7A 0.0248(14) 0.0356(16) 0.0342(19) -0.0091(13) -0.0011(12) 0.0116(12)
C12B 0.0329(16) 0.058(2) 0.041(2) 0.0176(17) 0.0033(15) 0.0277(16)
C2D 0.0246(14) 0.075(3) 0.029(2) 0.0052(17) 0.0028(13) 0.0257(16)
C1D 0.0331(16) 0.070(2) 0.0280(19) -0.0071(16) 0.0002(13) 0.0335(17)
C11D 0.0321(16) 0.0483(19) 0.041(2) -0.0088(15) -0.0074(14) 0.0259(15)
C12A 0.0349(17) 0.0383(17) 0.050(2) -0.0004(15) -0.0033(15) 0.0231(15)
C8B 0.051(2) 0.0329(16) 0.030(2) 0.0031(14) -0.0044(15) 0.0124(15)
C2L1 0.060(3) 0.058(3) 0.059(3) -0.005(2) -0.001(2) 0.036(2)
C7D 0.0388(19) 0.073(3) 0.032(2) 0.0089(19) -0.0013(16) 0.0209(19)
C12D 0.0287(16) 0.042(2) 0.089(4) -0.005(2) -0.0022(18) 0.0223(15)
C11C 0.0329(17) 0.055(2) 0.048(2) -0.0089(18) -0.0082(16) 0.0257(16)
C8A 0.0319(16) 0.0467(19) 0.034(2) -0.0004(15) -0.0017(14) 0.0184(15)
O1L1 0.101(3) 0.081(3) 0.072(3) 0.002(2) -0.004(2) 0.057(2)
C3L1 0.067(3) 0.047(2) 0.054(3) -0.0047(19) 0.008(2) 0.027(2)
C1L1 0.077(3) 0.059(3) 0.062(3) 0.002(2) 0.002(2) 0.043(3)
C8D 0.063(3) 0.066(3) 0.065(3) 0.007(2) -0.026(2) 0.033(2)
C11B 0.0330(17) 0.048(2) 0.058(3) -0.0020(18) -0.0078(17) 0.0224(16)
C9B 0.077(3) 0.076(3) 0.027(2) -0.0074(19) -0.0003(19) 0.045(3)
O6D 0.0174(8) 0.0197(9) 0.0307(12) -0.0034(8) 0.0035(8) 0.0080(7)
C6D 0.0233(13) 0.0225(13) 0.0362(18) -0.0053(11) 0.0041(11) 0.0132(11)
C9D 0.058(3) 0.152(6) 0.029(3) 0.025(3) 0.006(2) 0.030(3)
C3L2 0.055(6) 0.056(6) 0.065(8) -0.015(5) -0.008(5) 0.030(5)
C1L2 0.080(9) 0.087(9) 0.144(15) -0.078(10) -0.095(10) 0.066(8)
O1L2 0.109(7) 0.046(4) 0.050(6) -0.001(4) 0.007(5) 0.039(5)
C2L2 0.068(7) 0.026(4) 0.072(9) 0.004(5) -0.039(6) -0.002(5)

loop_
_atom_type_symbol
_atom_type_description
_atom_type_scat_dispersion_real
_atom_type_scat_dispersion_imag
_atom_type_scat_source
C C 0.0033 0.0016 'International Tables Vol C Tables 4.2.6.8 and 6.1.1.4'
O O 0.0106 0.0060 'International Tables Vol C Tables 4.2.6.8 and 6.1.1.4'
H H 0.0000 0.0000 'International Tables Vol C Tables 4.2.6.8 and 6.1.1.4'
S S 0.1246 0.1234 'International Tables Vol C Tables 4.2.6.8 and 6.1.1.4'
Se Se -0.0929 2.2259 'International Tables Vol C Tables 4.2.6.8 and 6.1.1.4'
P P 0.1023 0.0942 'International Tables Vol C Tables 4.2.6.8 and 6.1.1.4'

loop_
_geom_angle_atom_site_label_1
_geom_angle_atom_site_label_2
_geom_angle_atom_site_label_3
_geom_angle
_geom_angle_site_symmetry_1
_geom_angle_site_symmetry_3
_geom_angle_publ_flag
O6A P1 O6D 96.34(10) . . ?
O6A P1 S1 117.60(8) . . ?
O6D P1 S1 119.04(10) . . ?
O6A P1 Se2 109.91(9) . . ?
O6D P1 Se2 108.55(8) . . ?
S1 P1 Se2 105.08(4) . . ?
O6C P2 O6B 96.74(11) . . ?
O6C P2 S2 117.65(9) . . ?
O6B P2 S2 119.19(10) . . ?
O6C P2 Se1 109.48(9) . . ?
O6B P2 Se1 108.74(9) . . ?
S2 P2 Se1 104.71(5) . . ?
C6A O6A P1 120.62(16) . . ?
C6B O6B P2 118.54(17) . . ?
C7C O2C C2C 105.9(2) . . ?
C6C O6C P2 120.33(17) . . ?
C2A O2A C7A 105.8(2) . . ?
C1C O1C C5C 114.3(2) . . ?
C1B O1B C5B 114.0(2) . . ?
C4A O4A C10A 109.5(2) . . ?
C1D O1D C5D 112.6(3) . . ?
C4D O4D C10D 108.9(2) . . ?
C4C O4C C10C 109.8(2) . . ?
C1A O1A C5A 115.1(2) . . ?
C4B O4B C10B 108.4(2) . . ?
O2C C2C C3C 109.3(2) . . ?
O2C C2C C1C 103.1(2) . . ?
C3C C2C C1C 114.1(3) . . ?
O2C C2C H16 110.1 . . ?
C3C C2C H16 110.1 . . ?
C1C C2C H16 110.1 . . ?
C10B O3B C3B 106.6(2) . . ?
C1C O1'C C7C 110.1(2) . . ?
C3A O3A C10A 107.4(2) . . ?
O4A C4A C5A 109.2(2) . . ?
O4A C4A C3A 104.3(2) . . ?
C5A C4A C3A 111.4(3) . . ?
O4A C4A H20 110.6 . . ?
C5A C4A H20 110.6 . . ?
C3A C4A H20 110.6 . . ?
O4D C4D C5D 109.1(2) . . ?
O4D C4D C3D 104.7(2) . . ?
C5D C4D C3D 110.9(3) . . ?
O4D C4D H21 110.7 . . ?
C5D C4D H21 110.7 . . ?
C3D C4D H21 110.7 . . ?
O1D C5D C4D 110.5(2) . . ?
O1D C5D C6D 105.2(2) . . ?
C4D C5D C6D 112.2(3) . . ?
O1D C5D H22 109.6 . . ?
C4D C5D H22 109.6 . . ?
C6D C5D H22 109.6 . . ?
C7B O2B C2B 105.9(3) . . ?
O6C C6C C5C 105.0(2) . . ?
O6C C6C H24A 110.7 . . ?
C5C C6C H24A 110.7 . . ?
O6C C6C H24B 110.7 . . ?
C5C C6C H24B 110.7 . . ?
H24A C6C H24B 108.8 . . ?
C3C O3C C10C 108.6(2) . . ?
C1A O1'A C7A 110.6(2) . . ?
C10D O3D C3D 107.5(2) . . ?
O1B C5B C6B 103.5(2) . . ?
O1B C5B C4B 110.4(2) . . ?
C6B C5B C4B 113.6(3) . . ?
O1B C5B H28 109.7 . . ?
C6B C5B H28 109.7 . . ?
C4B C5B H28 109.7 . . ?
O6B C6B C5B 108.3(2) . . ?
O6B C6B H29A 110.0 . . ?
C5B C6B H29A 110.0 . . ?
O6B C6B H29B 110.0 . . ?
C5B C6B H29B 110.0 . . ?
H29A C6B H29B 108.4 . . ?
O3D C10D O4D 104.8(2) . . ?
O3D C10D C12D 109.0(3) . . ?
O4D C10D C12D 107.9(3) . . ?
O3D C10D C11D 110.8(3) . . ?
O4D C10D C11D 110.2(3) . . ?
C12D C10D C11D 113.7(3) . . ?
C1B O1'B C7B 109.8(2) . . ?
C7D O2D C2D 106.3(3) . . ?
O1C C5C C4C 108.9(2) . . ?
O1C C5C C6C 105.4(2) . . ?
C4C C5C C6C 112.3(3) . . ?
O1C C5C H33 110.1 . . ?
C4C C5C H33 110.1 . . ?
C6C C5C H33 110.1 . . ?
O1'C C1C O1C 110.3(3) . . ?
O1'C C1C C2C 104.4(2) . . ?
O1C C1C C2C 114.3(3) . . ?
O1'C C1C H34 109.2 . . ?
O1C C1C H34 109.2 . . ?
C2C C1C H34 109.2 . . ?
C1D O1'D C7D 110.0(3) . . ?
O4C C10C O3C 105.5(3) . . ?
O4C C10C C11C 108.6(3) . . ?
O3C C10C C11C 107.9(3) . . ?
O4C C10C C12C 109.5(3) . . ?
O3C C10C C12C 111.4(3) . . ?
C11C C10C C12C 113.5(3) . . ?
C7C C8C H38A 109.5 . . ?
C7C C8C H38B 109.5 . . ?
H38A C8C H38B 109.5 . . ?
C7C C8C H38C 109.5 . . ?
H38A C8C H38C 109.5 . . ?
H38B C8C H38C 109.5 . . ?
O3A C10A O4A 104.6(2) . . ?
O3A C10A C12A 108.0(3) . . ?
O4A C10A C12A 108.9(3) . . ?
O3A C10A C11A 110.9(3) . . ?
O4A C10A C11A 109.9(2) . . ?
C12A C10A C11A 114.1(3) . . ?
O4B C4B C5B 109.8(2) . . ?
O4B C4B C3B 104.1(2) . . ?
C5B C4B C3B 110.8(3) . . ?
O4B C4B H40 110.7 . . ?
C5B C4B H40 110.7 . . ?
C3B C4B H40 110.7 . . ?
O3C C3C C2C 106.3(2) . . ?
O3C C3C C4C 104.4(2) . . ?
C2C C3C C4C 114.2(2) . . ?
O3C C3C H41 110.6 . . ?
C2C C3C H41 110.6 . . ?
C4C C3C H41 110.6 . . ?
O3B C3B C2B 107.5(3) . . ?
O3B C3B C4B 103.5(3) . . ?
C2B C3B C4B 115.3(2) . . ?
O3B C3B H42 110.1 . . ?
C2B C3B H42 110.1 . . ?
C4B C3B H42 110.1 . . ?
O4C C4C C5C 108.9(2) . . ?
O4C C4C C3C 104.7(2) . . ?
C5C C4C C3C 112.4(3) . . ?
O4C C4C H43 110.2 . . ?
C5C C4C H43 110.2 . . ?
C3C C4C H43 110.2 . . ?
O3B C10B O4B 104.1(2) . . ?
O3B C10B C11B 109.1(3) . . ?
O4B C10B C11B 108.1(3) . . ?
O3B C10B C12B 110.3(3) . . ?
O4B C10B C12B 110.9(3) . . ?
C11B C10B C12B 113.8(3) . . ?
O1A C1A O1'A 111.7(3) . . ?
O1A C1A C2A 114.7(3) . . ?
O1'A C1A C2A 103.1(3) . . ?
O1A C1A H45 109.0 . . ?
O1'A C1A H45 109.0 . . ?
C2A C1A H45 109.0 . . ?
O6A C6A C5A 105.6(2) . . ?
O6A C6A H46A 110.6 . . ?
C5A C6A H46A 110.6 . . ?
O6A C6A H46B 110.6 . . ?
C5A C6A H46B 110.6 . . ?
H46A C6A H46B 108.8 . . ?
O3D C3D C2D 107.6(3) . . ?
O3D C3D C4D 103.6(3) . . ?
C2D C3D C4D 114.5(3) . . ?
O3D C3D H47 110.3 . . ?
C2D C3D H47 110.3 . . ?
C4D C3D H47 110.3 . . ?
O1A C5A C6A 105.7(2) . . ?
O1A C5A C4A 109.8(2) . . ?
C6A C5A C4A 112.3(3) . . ?
O1A C5A H48 109.7 . . ?
C6A C5A H48 109.7 . . ?
C4A C5A H48 109.7 . . ?
O3A C3A C2A 106.6(2) . . ?
O3A C3A C4A 104.1(2) . . ?
C2A C3A C4A 114.4(3) . . ?
O3A C3A H49 110.5 . . ?
C2A C3A H49 110.5 . . ?
C4A C3A H49 110.5 . . ?
O2C C7C O1'C 104.9(2) . . ?
O2C C7C C9C 111.1(3) . . ?
O1'C C7C C9C 109.9(3) . . ?
O2C C7C C8C 108.8(3) . . ?
O1'C C7C C8C 108.9(3) . . ?
C9C C7C C8C 112.8(3) . . ?
O1B C1B O1'B 110.0(2) . . ?
O1B C1B C2B 114.0(3) . . ?
O1'B C1B C2B 104.4(3) . . ?
O1B C1B H51 109.4 . . ?
O1'B C1B H51 109.4 . . ?
C2B C1B H51 109.4 . . ?
O2A C2A C3A 109.6(2) . . ?
O2A C2A C1A 103.2(3) . . ?
C3A C2A C1A 113.6(3) . . ?
O2A C2A H52 110.1 . . ?
C3A C2A H52 110.1 . . ?
C1A C2A H52 110.1 . . ?
C7A C9A H53A 109.5 . . ?
C7A C9A H53B 109.5 . . ?
H53A C9A H53B 109.5 . . ?
C7A C9A H53C 109.5 . . ?
H53A C9A H53C 109.5 . . ?
H53B C9A H53C 109.5 . . ?
O2B C2B C3B 107.7(3) . . ?
O2B C2B C1B 103.3(3) . . ?
C3B C2B C1B 115.0(3) . . ?
O2B C2B H54 110.2 . . ?
C3B C2B H54 110.2 . . ?
C1B C2B H54 110.2 . . ?
O2B C7B O1'B 104.3(3) . . ?
O2B C7B C8B 108.4(3) . . ?
O1'B C7B C8B 109.4(3) . . ?
O2B C7B C9B 112.1(3) . . ?
O1'B C7B C9B 109.5(3) . . ?
C8B C7B C9B 112.8(3) . . ?
C10C C12C H56A 109.5 . . ?
C10C C12C H56B 109.5 . . ?
H56A C12C H56B 109.5 . . ?
C10C C12C H56C 109.5 . . ?
H56A C12C H56C 109.5 . . ?
H56B C12C H56C 109.5 . . ?
C7C C9C H57A 109.5 . . ?
C7C C9C H57B 109.5 . . ?
H57A C9C H57B 109.5 . . ?
C7C C9C H57C 109.5 . . ?
H57A C9C H57C 109.5 . . ?
H57B C9C H57C 109.5 . . ?
C10A C11A H58A 109.5 . . ?
C10A C11A H58B 109.5 . . ?
H58A C11A H58B 109.5 . . ?
C10A C11A H58C 109.5 . . ?
H58A C11A H58C 109.5 . . ?
H58B C11A H58C 109.5 . . ?
O2A C7A O1'A 104.5(3) . . ?
O2A C7A C8A 109.4(3) . . ?
O1'A C7A C8A 109.0(3) . . ?
O2A C7A C9A 110.3(3) . . ?
O1'A C7A C9A 109.5(3) . . ?
C8A C7A C9A 113.7(3) . . ?
C10B C12B H61A 109.5 . . ?
C10B C12B H61B 109.5 . . ?
H61A C12B H61B 109.5 . . ?
C10B C12B H61C 109.5 . . ?
H61A C12B H61C 109.5 . . ?
H61B C12B H61C 109.5 . . ?
O2D C2D C3D 109.4(3) . . ?
O2D C2D C1D 103.5(3) . . ?
C3D C2D C1D 114.5(3) . . ?
O2D C2D H62 109.8 . . ?
C3D C2D H62 109.8 . . ?
C1D C2D H62 109.8 . . ?
O1D C1D O1'D 109.8(3) . . ?
O1D C1D C2D 114.1(3) . . ?
O1'D C1D C2D 103.8(3) . . ?
O1D C1D H63 109.7 . . ?
O1'D C1D H63 109.7 . . ?
C2D C1D H63 109.7 . . ?
C10D C11D H64A 109.5 . . ?
C10D C11D H64B 109.5 . . ?
H64A C11D H64B 109.5 . . ?
C10D C11D H64C 109.5 . . ?
H64A C11D H64C 109.5 . . ?
H64B C11D H64C 109.5 . . ?
C10A C12A H65A 109.5 . . ?
C10A C12A H65B 109.5 . . ?
H65A C12A H65B 109.5 . . ?
C10A C12A H65C 109.5 . . ?
H65A C12A H65C 109.5 . . ?
H65B C12A H65C 109.5 . . ?
C7B C8B H66A 109.5 . . ?
C7B C8B H66B 109.5 . . ?
H66A C8B H66B 109.5 . . ?
C7B C8B H66C 109.5 . . ?
H66A C8B H66C 109.5 . . ?
H66B C8B H66C 109.5 . . ?
O1L1 C2L1 C1L1 112.1(4) . . ?
O1L1 C2L1 C3L1 108.7(4) . . ?
C1L1 C2L1 C3L1 112.3(4) . . ?
O1L1 C2L1 H67 107.9 . . ?
C1L1 C2L1 H67 107.9 . . ?
C3L1 C2L1 H67 107.9 . . ?
O2D C7D O1'D 104.7(3) . . ?
O2D C7D C8D 109.6(4) . . ?
O1'D C7D C8D 108.0(3) . . ?
O2D C7D C9D 110.9(4) . . ?
O1'D C7D C9D 108.2(5) . . ?
C8D C7D C9D 114.8(4) . . ?
C10D C12D H69A 109.5 . . ?
C10D C12D H69B 109.5 . . ?
H69A C12D H69B 109.5 . . ?
C10D C12D H69C 109.5 . . ?
H69A C12D H69C 109.5 . . ?
H69B C12D H69C 109.5 . . ?
C10C C11C H70A 109.5 . . ?
C10C C11C H70B 109.5 . . ?
H70A C11C H70B 109.5 . . ?
C10C C11C H70C 109.5 . . ?
H70A C11C H70C 109.5 . . ?
H70B C11C H70C 109.5 . . ?
C7A C8A H71A 109.5 . . ?
C7A C8A H71B 109.5 . . ?
H71A C8A H71B 109.5 . . ?
C7A C8A H71C 109.5 . . ?
H71A C8A H71C 109.5 . . ?
H71B C8A H71C 109.5 . . ?
C2L1 O1L1 H25 109.5 . . ?
C2L1 C3L1 H74A 109.5 . . ?
C2L1 C3L1 H74B 109.5 . . ?
H74A C3L1 H74B 109.5 . . ?
C2L1 C3L1 H74C 109.5 . . ?
H74A C3L1 H74C 109.5 . . ?
H74B C3L1 H74C 109.5 . . ?
C2L1 C1L1 H77A 109.5 . . ?
C2L1 C1L1 H77B 109.5 . . ?
H77A C1L1 H77B 109.5 . . ?
C2L1 C1L1 H77C 109.5 . . ?
H77A C1L1 H77C 109.5 . . ?
H77B C1L1 H77C 109.5 . . ?
C7D C8D H10A 109.5 . . ?
C7D C8D H10B 109.5 . . ?
H10A C8D H10B 109.5 . . ?
C7D C8D H10C 109.5 . . ?
H10A C8D H10C 109.5 . . ?
H10B C8D H10C 109.5 . . ?
C10B C11B H11A 109.5 . . ?
C10B C11B H11B 109.5 . . ?
H11A C11B H11B 109.5 . . ?
C10B C11B H11C 109.5 . . ?
H11A C11B H11C 109.5 . . ?
H11B C11B H11C 109.5 . . ?
C7B C9B H11D 109.5 . . ?
C7B C9B H11E 109.5 . . ?
H11D C9B H11E 109.5 . . ?
C7B C9B H11F 109.5 . . ?
H11D C9B H11F 109.5 . . ?
H11E C9B H11F 109.5 . . ?
C6D O6D P1 119.58(17) . . ?
O6D C6D C5D 105.9(2) . . ?
O6D C6D H11J 110.5 . . ?
C5D C6D H11J 110.5 . . ?
O6D C6D H11K 110.5 . . ?
C5D C6D H11K 110.5 . . ?
H11J C6D H11K 108.7 . . ?
C7D C9D H11G 109.5 . . ?
C7D C9D H11H 109.5 . . ?
H11G C9D H11H 109.5 . . ?
C7D C9D H11I 109.5 . . ?
H11G C9D H11I 109.5 . . ?
H11H C9D H11I 109.5 . . ?
C2L2 C3L2 H11L 109.5 . . ?
C2L2 C3L2 H11M 109.5 . . ?
H11L C3L2 H11M 109.5 . . ?
C2L2 C3L2 H11N 109.5 . . ?
H11L C3L2 H11N 109.5 . . ?
H11M C3L2 H11N 109.5 . . ?
C2L2 C1L2 H11O 109.5 . . ?
C2L2 C1L2 H11P 109.5 . . ?
H11O C1L2 H11P 109.5 . . ?
C2L2 C1L2 H11Q 109.5 . . ?
H11O C1L2 H11Q 109.5 . . ?
H11P C1L2 H11Q 109.5 . . ?
C2L2 O1L2 H26 109.5 . . ?
C1L2 C2L2 O1L2 113.4(11) . . ?
C1L2 C2L2 C3L2 115.7(13) . . ?
O1L2 C2L2 C3L2 102.7(10) . . ?
C1L2 C2L2 H117 108.2 . . ?
O1L2 C2L2 H117 108.2 . . ?
C3L2 C2L2 H117 108.2 . . ?

loop_
_geom_bond_atom_site_label_1
_geom_bond_atom_site_label_2
_geom_bond_distance
_geom_bond_site_symmetry_2
_geom_bond_publ_flag
Se1 P2 2.1822(9) . ?
Se2 P1 2.1919(8) . ?
P1 O6A 1.575(2) . ?
P1 O6D 1.5772(19) . ?
P1 S1 1.9167(10) . ?
P2 O6C 1.573(2) . ?
P2 O6B 1.581(2) . ?
P2 S2 1.9124(12) . ?
O6A C6A 1.452(3) . ?
O6B C6B 1.445(3) . ?
O2C C7C 1.436(4) . ?
O2C C2C 1.436(4) . ?
O6C C6C 1.454(3) . ?
O2A C2A 1.429(4) . ?
O2A C7A 1.438(4) . ?
O1C C1C 1.418(4) . ?
O1C C5C 1.438(3) . ?
O1B C1B 1.404(4) . ?
O1B C5B 1.429(3) . ?
O4A C4A 1.418(4) . ?
O4A C10A 1.432(3) . ?
O1D C1D 1.415(4) . ?
O1D C5D 1.430(4) . ?
O4D C4D 1.423(4) . ?
O4D C10D 1.442(3) . ?
O4C C4C 1.425(4) . ?
O4C C10C 1.426(4) . ?
O1A C1A 1.406(4) . ?
O1A C5A 1.427(3) . ?
O4B C4B 1.420(4) . ?
O4B C10B 1.433(3) . ?
C2C C3C 1.514(5) . ?
C2C C1C 1.528(4) . ?
C2C H16 0.9800 . ?
O3B C10B 1.419(4) . ?
O3B C3B 1.423(4) . ?
O1'C C1C 1.410(4) . ?
O1'C C7C 1.441(4) . ?
O3A C3A 1.424(4) . ?
O3A C10A 1.428(4) . ?
C4A C5A 1.530(4) . ?
C4A C3A 1.551(4) . ?
C4A H20 0.9800 . ?
C4D C5D 1.522(4) . ?
C4D C3D 1.550(4) . ?
C4D H21 0.9800 . ?
C5D C6D 1.531(4) . ?
C5D H22 0.9800 . ?
O2B C7B 1.428(4) . ?
O2B C2B 1.436(5) . ?
C6C C5C 1.514(4) . ?
C6C H24A 0.9700 . ?
C6C H24B 0.9700 . ?
O3C C3C 1.418(4) . ?
O3C C10C 1.428(4) . ?
O1'A C1A 1.413(5) . ?
O1'A C7A 1.445(4) . ?
O3D C10D 1.416(4) . ?
O3D C3D 1.430(4) . ?
C5B C6B 1.510(4) . ?
C5B C4B 1.524(4) . ?
C5B H28 0.9800 . ?
C6B H29A 0.9700 . ?
C6B H29B 0.9700 . ?
C10D C12D 1.504(5) . ?
C10D C11D 1.518(5) . ?
O1'B C1B 1.409(4) . ?
O1'B C7B 1.448(4) . ?
O2D C7D 1.419(5) . ?
O2D C2D 1.429(5) . ?
C5C C4C 1.514(4) . ?
C5C H33 0.9800 . ?
C1C H34 0.9800 . ?
O1'D C1D 1.416(5) . ?
O1'D C7D 1.438(6) . ?
C10C C11C 1.504(5) . ?
C10C C12C 1.512(5) . ?
C8C C7C 1.516(5) . ?
C8C H38A 0.9600 . ?
C8C H38B 0.9600 . ?
C8C H38C 0.9600 . ?
C10A C12A 1.503(4) . ?
C10A C11A 1.517(5) . ?
C4B C3B 1.559(4) . ?
C4B H40 0.9800 . ?
C3C C4C 1.545(4) . ?
C3C H41 0.9800 . ?
C3B C2B 1.506(5) . ?
C3B H42 0.9800 . ?
C4C H43 0.9800 . ?
C10B C11B 1.496(5) . ?
C10B C12B 1.519(5) . ?
C1A C2A 1.531(4) . ?
C1A H45 0.9800 . ?
C6A C5A 1.518(4) . ?
C6A H46A 0.9700 . ?
C6A H46B 0.9700 . ?
C3D C2D 1.494(5) . ?
C3D H47 0.9800 . ?
C5A H48 0.9800 . ?
C3A C2A 1.513(5) . ?
C3A H49 0.9800 . ?
C7C C9C 1.507(5) . ?
C1B C2B 1.538(5) . ?
C1B H51 0.9800 . ?
C2A H52 0.9800 . ?
C9A C7A 1.524(5) . ?
C9A H53A 0.9600 . ?
C9A H53B 0.9600 . ?
C9A H53C 0.9600 . ?
C2B H54 0.9800 . ?
C7B C8B 1.492(5) . ?
C7B C9B 1.514(6) . ?
C12C H56A 0.9600 . ?
C12C H56B 0.9600 . ?
C12C H56C 0.9600 . ?
C9C H57A 0.9600 . ?
C9C H57B 0.9600 . ?
C9C H57C 0.9600 . ?
C11A H58A 0.9600 . ?
C11A H58B 0.9600 . ?
C11A H58C 0.9600 . ?
C7A C8A 1.515(5) . ?
C12B H61A 0.9600 . ?
C12B H61B 0.9600 . ?
C12B H61C 0.9600 . ?
C2D C1D 1.537(6) . ?
C2D H62 0.9800 . ?
C1D H63 0.9800 . ?
C11D H64A 0.9600 . ?
C11D H64B 0.9600 . ?
C11D H64C 0.9600 . ?
C12A H65A 0.9600 . ?
C12A H65B 0.9600 . ?
C12A H65C 0.9600 . ?
C8B H66A 0.9600 . ?
C8B H66B 0.9600 . ?
C8B H66C 0.9600 . ?
C2L1 O1L1 1.410(6) . ?
C2L1 C1L1 1.501(6) . ?
C2L1 C3L1 1.515(7) . ?
C2L1 H67 0.9800 . ?
C7D C8D 1.502(7) . ?
C7D C9D 1.527(7) . ?
C12D H69A 0.9600 . ?
C12D H69B 0.9600 . ?
C12D H69C 0.9600 . ?
C11C H70A 0.9600 . ?
C11C H70B 0.9600 . ?
C11C H70C 0.9600 . ?
C8A H71A 0.9600 . ?
C8A H71B 0.9600 . ?
C8A H71C 0.9600 . ?
O1L1 H25 0.8200 . ?
C3L1 H74A 0.9600 . ?
C3L1 H74B 0.9600 . ?
C3L1 H74C 0.9600 . ?
C1L1 H77A 0.9600 . ?
C1L1 H77B 0.9600 . ?
C1L1 H77C 0.9600 . ?
C8D H10A 0.9600 . ?
C8D H10B 0.9600 . ?
C8D H10C 0.9600 . ?
C11B H11A 0.9600 . ?
C11B H11B 0.9600 . ?
C11B H11C 0.9600 . ?
C9B H11D 0.9600 . ?
C9B H11E 0.9600 . ?
C9B H11F 0.9600 . ?
O6D C6D 1.449(3) . ?
C6D H11J 0.9700 . ?
C6D H11K 0.9700 . ?
C9D H11G 0.9600 . ?
C9D H11H 0.9600 . ?
C9D H11I 0.9600 . ?
C3L2 C2L2 1.503(17) . ?
C3L2 H11L 0.9600 . ?
C3L2 H11M 0.9600 . ?
C3L2 H11N 0.9600 . ?
C1L2 C2L2 1.30(2) . ?
C1L2 H11O 0.9600 . ?
C1L2 H11P 0.9600 . ?
C1L2 H11Q 0.9600 . ?
O1L2 C2L2 1.495(17) . ?
O1L2 H26 0.8200 . ?
C2L2 H117 0.9800 . ?

loop_
_geom_torsion_atom_site_label_1
_geom_torsion_atom_site_label_2
_geom_torsion_atom_site_label_3
_geom_torsion_atom_site_label_4
_geom_torsion
_geom_torsion_site_symmetry_1
_geom_torsion_site_symmetry_2
_geom_torsion_site_symmetry_3
_geom_torsion_site_symmetry_4
_geom_torsion_publ_flag
O6D P1 O6A C6A -178.3(2) . . . . ?
S1 P1 O6A C6A -50.8(2) . . . . ?
Se2 P1 O6A C6A 69.3(2) . . . . ?
O6C P2 O6B C6B -175.0(2) . . . . ?
S2 P2 O6B C6B 58.0(2) . . . . ?
Se1 P2 O6B C6B -61.8(2) . . . . ?
O6B P2 O6C C6C -179.0(2) . . . . ?
S2 P2 O6C C6C -50.9(2) . . . . ?
Se1 P2 O6C C6C 68.4(2) . . . . ?
C7C O2C C2C C3C 156.1(2) . . . . ?
C7C O2C C2C C1C 34.4(3) . . . . ?
C10A O4A C4A C5A -128.6(2) . . . . ?
C10A O4A C4A C3A -9.4(3) . . . . ?
C10D O4D C4D C5D -126.8(3) . . . . ?
C10D O4D C4D C3D -8.1(3) . . . . ?
C1D O1D C5D C4D 70.4(3) . . . . ?
C1D O1D C5D C6D -168.4(2) . . . . ?
O4D C4D C5D O1D 71.4(3) . . . . ?
C3D C4D C5D O1D -43.4(4) . . . . ?
O4D C4D C5D C6D -45.6(3) . . . . ?
C3D C4D C5D C6D -160.4(3) . . . . ?
P2 O6C C6C C5C 176.44(19) . . . . ?
C1B O1B C5B C6B -167.7(2) . . . . ?
C1B O1B C5B C4B 70.4(3) . . . . ?
P2 O6B C6B C5B -146.1(2) . . . . ?
O1B C5B C6B O6B 179.9(2) . . . . ?
C4B C5B C6B O6B -60.3(3) . . . . ?
C3D O3D C10D O4D -33.7(3) . . . . ?
C3D O3D C10D C12D -149.0(3) . . . . ?
C3D O3D C10D C11D 85.1(3) . . . . ?
C4D O4D C10D O3D 25.5(3) . . . . ?
C4D O4D C10D C12D 141.6(3) . . . . ?
C4D O4D C10D C11D -93.8(3) . . . . ?
C1C O1C C5C C4C 68.9(3) . . . . ?
C1C O1C C5C C6C -170.4(3) . . . . ?
O6C C6C C5C O1C -177.6(2) . . . . ?
O6C C6C C5C C4C -59.2(3) . . . . ?
C7C O1'C C1C O1C -116.9(3) . . . . ?
C7C O1'C C1C C2C 6.4(3) . . . . ?
C5C O1C C1C O1'C 84.2(3) . . . . ?
C5C O1C C1C C2C -33.0(4) . . . . ?
O2C C2C C1C O1'C -24.9(3) . . . . ?
C3C C2C C1C O1'C -143.2(2) . . . . ?
O2C C2C C1C O1C 95.7(3) . . . . ?
C3C C2C C1C O1C -22.7(4) . . . . ?
C4C O4C C10C O3C 20.7(3) . . . . ?
C4C O4C C10C C11C 136.2(3) . . . . ?
C4C O4C C10C C12C -99.4(3) . . . . ?
C3C O3C C10C O4C -27.7(3) . . . . ?
C3C O3C C10C C11C -143.7(3) . . . . ?
C3C O3C C10C C12C 91.1(3) . . . . ?
C3A O3A C10A O4A -32.9(3) . . . . ?
C3A O3A C10A C12A -148.7(3) . . . . ?
C3A O3A C10A C11A 85.5(3) . . . . ?
C4A O4A C10A O3A 25.9(3) . . . . ?
C4A O4A C10A C12A 141.1(3) . . . . ?
C4A O4A C10A C11A -93.2(3) . . . . ?
C10B O4B C4B C5B -131.3(3) . . . . ?
C10B O4B C4B C3B -12.6(3) . . . . ?
O1B C5B C4B O4B 71.5(3) . . . . ?
C6B C5B C4B O4B -44.3(3) . . . . ?
O1B C5B C4B C3B -43.0(3) . . . . ?
C6B C5B C4B C3B -158.7(3) . . . . ?
C10C O3C C3C C2C 144.3(2) . . . . ?
C10C O3C C3C C4C 23.2(3) . . . . ?
O2C C2C C3C O3C 172.9(2) . . . . ?
C1C C2C C3C O3C -72.4(3) . . . . ?
O2C C2C C3C C4C -72.7(3) . . . . ?
C1C C2C C3C C4C 42.1(3) . . . . ?
C10B O3B C3B C2B 151.7(3) . . . . ?
C10B O3B C3B C4B 29.3(3) . . . . ?
O4B C4B C3B O3B -10.0(3) . . . . ?
C5B C4B C3B O3B 107.9(3) . . . . ?
O4B C4B C3B C2B -127.1(3) . . . . ?
C5B C4B C3B C2B -9.1(4) . . . . ?
C10C O4C C4C C5C -126.9(3) . . . . ?
C10C O4C C4C C3C -6.5(3) . . . . ?
O1C C5C C4C O4C 70.5(3) . . . . ?
C6C C5C C4C O4C -45.8(3) . . . . ?
O1C C5C C4C C3C -45.1(3) . . . . ?
C6C C5C C4C C3C -161.4(2) . . . . ?
O3C C3C C4C O4C -10.2(3) . . . . ?
C2C C3C C4C O4C -125.8(3) . . . . ?
O3C C3C C4C C5C 107.9(3) . . . . ?
C2C C3C C4C C5C -7.7(3) . . . . ?
C3B O3B C10B O4B -37.8(3) . . . . ?
C3B O3B C10B C11B -153.1(3) . . . . ?
C3B O3B C10B C12B 81.2(3) . . . . ?
C4B O4B C10B O3B 31.0(3) . . . . ?
C4B O4B C10B C11B 147.0(3) . . . . ?
C4B O4B C10B C12B -87.7(3) . . . . ?
C5A O1A C1A O1'A 86.3(3) . . . . ?
C5A O1A C1A C2A -30.6(4) . . . . ?
C7A O1'A C1A O1A -113.6(3) . . . . ?
C7A O1'A C1A C2A 10.1(3) . . . . ?
P1 O6A C6A C5A 177.79(19) . . . . ?
C10D O3D C3D C2D 149.7(3) . . . . ?
C10D O3D C3D C4D 28.2(3) . . . . ?
O4D C4D C3D O3D -12.0(3) . . . . ?
C5D C4D C3D O3D 105.6(3) . . . . ?
O4D C4D C3D C2D -128.8(3) . . . . ?
C5D C4D C3D C2D -11.3(4) . . . . ?
C1A O1A C5A C6A -171.3(3) . . . . ?
C1A O1A C5A C4A 67.4(3) . . . . ?
O6A C6A C5A O1A -178.5(2) . . . . ?
O6A C6A C5A C4A -58.8(3) . . . . ?
O4A C4A C5A O1A 70.7(3) . . . . ?
C3A C4A C5A O1A -44.0(3) . . . . ?
O4A C4A C5A C6A -46.6(3) . . . . ?
C3A C4A C5A C6A -161.3(2) . . . . ?
C10A O3A C3A C2A 148.0(2) . . . . ?
C10A O3A C3A C4A 26.7(3) . . . . ?
O4A C4A C3A O3A -10.5(3) . . . . ?
C5A C4A C3A O3A 107.1(3) . . . . ?
O4A C4A C3A C2A -126.5(3) . . . . ?
C5A C4A C3A C2A -8.8(3) . . . . ?
C2C O2C C7C O1'C -31.0(3) . . . . ?
C2C O2C C7C C9C 87.7(3) . . . . ?
C2C O2C C7C C8C -147.5(3) . . . . ?
C1C O1'C C7C O2C 14.7(3) . . . . ?
C1C O1'C C7C C9C -104.9(3) . . . . ?
C1C O1'C C7C C8C 131.1(3) . . . . ?
C5B O1B C1B O1'B 79.3(3) . . . . ?
C5B O1B C1B C2B -37.5(4) . . . . ?
C7B O1'B C1B O1B -123.3(3) . . . . ?
C7B O1'B C1B C2B -0.5(3) . . . . ?
C7A O2A C2A C3A 157.6(2) . . . . ?
C7A O2A C2A C1A 36.3(3) . . . . ?
O3A C3A C2A O2A 174.3(2) . . . . ?
C4A C3A C2A O2A -71.2(3) . . . . ?
O3A C3A C2A C1A -70.9(3) . . . . ?
C4A C3A C2A C1A 43.5(3) . . . . ?
O1A C1A C2A O2A 93.5(3) . . . . ?
O1'A C1A C2A O2A -28.2(3) . . . . ?
O1A C1A C2A C3A -25.1(4) . . . . ?
O1'A C1A C2A C3A -146.7(2) . . . . ?
C7B O2B C2B C3B 155.8(3) . . . . ?
C7B O2B C2B C1B 33.7(3) . . . . ?
O3B C3B C2B O2B 170.3(2) . . . . ?
C4B C3B C2B O2B -75.0(3) . . . . ?
O3B C3B C2B C1B -75.2(3) . . . . ?
C4B C3B C2B C1B 39.6(4) . . . . ?
O1B C1B C2B O2B 99.9(3) . . . . ?
O1'B C1B C2B O2B -20.1(3) . . . . ?
O1B C1B C2B C3B -17.1(4) . . . . ?
O1'B C1B C2B C3B -137.2(3) . . . . ?
C2B O2B C7B O1'B -34.4(3) . . . . ?
C2B O2B C7B C8B -150.9(3) . . . . ?
C2B O2B C7B C9B 84.0(4) . . . . ?
C1B O1'B C7B O2B 21.3(4) . . . . ?
C1B O1'B C7B C8B 137.1(3) . . . . ?
C1B O1'B C7B C9B -98.9(3) . . . . ?
C2A O2A C7A O1'A -30.4(3) . . . . ?
C2A O2A C7A C8A -146.9(3) . . . . ?
C2A O2A C7A C9A 87.3(3) . . . . ?
C1A O1'A C7A O2A 11.8(3) . . . . ?
C1A O1'A C7A C8A 128.6(3) . . . . ?
C1A O1'A C7A C9A -106.4(3) . . . . ?
C7D O2D C2D C3D 156.0(3) . . . . ?
C7D O2D C2D C1D 33.5(4) . . . . ?
O3D C3D C2D O2D 173.3(3) . . . . ?
C4D C3D C2D O2D -72.2(4) . . . . ?
O3D C3D C2D C1D -71.2(3) . . . . ?
C4D C3D C2D C1D 43.3(4) . . . . ?
C5D O1D C1D O1'D 80.0(3) . . . . ?
C5D O1D C1D C2D -35.9(4) . . . . ?
C7D O1'D C1D O1D -121.4(3) . . . . ?
C7D O1'D C1D C2D 0.9(4) . . . . ?
O2D C2D C1D O1D 98.6(3) . . . . ?
C3D C2D C1D O1D -20.4(4) . . . . ?
O2D C2D C1D O1'D -20.8(3) . . . . ?
C3D C2D C1D O1'D -139.8(3) . . . . ?
C2D O2D C7D O1'D -33.3(4) . . . . ?
C2D O2D C7D C8D -149.0(3) . . . . ?
C2D O2D C7D C9D 83.1(5) . . . . ?
C1D O1'D C7D O2D 19.6(4) . . . . ?
C1D O1'D C7D C8D 136.3(3) . . . . ?
C1D O1'D C7D C9D -98.8(4) . . . . ?
O6A P1 O6D C6D -179.7(2) . . . . ?
S1 P1 O6D C6D 53.8(2) . . . . ?
Se2 P1 O6D C6D -66.2(2) . . . . ?
P1 O6D C6D C5D -145.3(2) . . . . ?
O1D C5D C6D O6D 179.3(2) . . . . ?
C4D C5D C6D O6D -60.6(3) . . . . ?
